data_4334091
loop_
_publ_author_name
'Saskia Stegmaier'
'Thomas F. F\"assler'

_publ_contact_author_address
;Department Chemie
Technische Universit\"at M\"unchen
Lichtenbergstr. 4
85747 Garching
Germany
;
_publ_contact_author_email thomas.faessler@lrz.tu-muenchen.de
_publ_contact_author_fax '+49 89 28913186'
_publ_contact_author_name 'Prof. Dr. Thomas F. F\"assler'
_publ_contact_author_phone '+49 89 28913134'
_publ_section_title
;
 Lithium-Stuffed Diamond Polytype Zn-Tt Structures (Tt = Sn, Ge): The Two
 Lithium-Zinc-Tetrelides Li3Zn2Sn4 and Li2ZnGe3
;
_journal_name_full 'Inorganic Chemistry'
_journal_page_first 2809
_journal_page_last 2816
_journal_paper_doi 10.1021/ic3011037
_journal_volume 52
_journal_year 2013
_chemical_formula_sum 'Li3 Sn4 Zn2'
_chemical_formula_weight 626.32
_space_group_IT_number 194
_symmetry_cell_setting hexagonal
_symmetry_Int_Tables_number 194
_symmetry_space_group_name_Hall '-P 6c 2c'
_symmetry_space_group_name_H-M 'P 63/m m c'
_atom_sites_solution_primary direct
_atom_sites_solution_secondary difmap
_audit_creation_method 'manual editing of SHELXL-97 cif-file'
_cell_angle_alpha 90.00
_cell_angle_beta 90.00
_cell_angle_gamma 120.00
_cell_formula_units_Z 2
_cell_length_a 4.5282(2)
_cell_length_b 4.5282(2)
_cell_length_c 22.119(2)
_cell_measurement_reflns_used 11060
_cell_measurement_temperature 293(2)
_cell_measurement_theta_max 59.13
_cell_measurement_theta_min 10.39
_cell_volume 392.78(4)
_computing_cell_refinement 'STOE X-AREA (STOE, 2004)'
_computing_data_collection 'STOE X-AREA (STOE, 2004)'
_computing_data_reduction 'STOE X-AREA, STOE X-RED (STOE, 2004)'
_computing_structure_refinement 'SHELXL-97 (Sheldrick, 1997)'
_computing_structure_solution 'SHELXS-97 (Sheldrick, 1990)'
_diffrn_ambient_temperature 293(2)
_diffrn_measured_fraction_theta_full 0.910
_diffrn_measured_fraction_theta_max 0.910
_diffrn_measurement_device_type 'STOE IPDS 2T imaging plate diffractomter'
_diffrn_measurement_method '\w scans'
_diffrn_radiation_monochromator graphite
_diffrn_radiation_probe x-ray
_diffrn_radiation_type MoK\a
_diffrn_radiation_wavelength 0.71073
_diffrn_reflns_av_R_equivalents 0.0285
_diffrn_reflns_av_sigmaI/netI 0.0080
_diffrn_reflns_limit_h_max 5
_diffrn_reflns_limit_h_min -5
_diffrn_reflns_limit_k_max 5
_diffrn_reflns_limit_k_min -5
_diffrn_reflns_limit_l_max 28
_diffrn_reflns_limit_l_min -28
_diffrn_reflns_number 2970
_diffrn_reflns_theta_full 27.09
_diffrn_reflns_theta_max 27.09
_diffrn_reflns_theta_min 5.20
_diffrn_source 'rotating anode'
_diffrn_source_type 'BRUKER NONIUS FR591'
_exptl_absorpt_coefficient_mu 18.416
_exptl_absorpt_correction_T_max 0.1843
_exptl_absorpt_correction_T_min 0.0852
_exptl_absorpt_correction_type numerical
_exptl_absorpt_process_details 'STOE X-RED (crystal shape optimized with STOE X-SHAPE)'
_exptl_crystal_colour 'lustrous dark silver'
_exptl_crystal_density_diffrn 5.296
_exptl_crystal_description 'block shaped'
_exptl_crystal_F_000 538
_exptl_crystal_size_max 0.12
_exptl_crystal_size_mid 0.08
_exptl_crystal_size_min 0.04
_refine_diff_density_max 0.915
_refine_diff_density_min -0.645
_refine_diff_density_rms 0.136
_refine_ls_extinction_coef 0.0044(5)
_refine_ls_extinction_expression Fc^*^=kFc[1+0.001xFc^2^\l^3^/sin(2\q)]^-1/4^
_refine_ls_extinction_method SHELXL
_refine_ls_goodness_of_fit_ref 1.580
_refine_ls_matrix_type full
_refine_ls_number_parameters 16
_refine_ls_number_reflns 208
_refine_ls_number_restraints 0
_refine_ls_restrained_S_all 1.580
_refine_ls_R_factor_all 0.0239
_refine_ls_R_factor_gt 0.0231
_refine_ls_shift/su_max 0.001
_refine_ls_shift/su_mean 0.000
_refine_ls_structure_factor_coef Fsqd
_refine_ls_weighting_details 'calc w=1/[\s^2^(Fo^2^)+(0.0172P)^2^+1.1120P] where P=(Fo^2^+2Fc^2^)/3'
_refine_ls_weighting_scheme calc
_refine_ls_wR_factor_gt 0.0464
_refine_ls_wR_factor_ref 0.0467
_reflns_number_gt 206
_reflns_number_total 208
_reflns_threshold_expression >2sigma(I)
_cod_data_source_file ic3011037_si_002_2.cif
_cod_data_source_block Li3Zn2Sn4
_cod_database_code 4334091

loop_
_symmetry_equiv_pos_as_xyz
'x, y, z'
'-y, x-y, z'
'-x+y, -x, z'
'-x, -y, z+1/2'
'y, -x+y, z+1/2'
'x-y, x, z+1/2'
'y, x, -z'
'x-y, -y, -z'
'-x, -x+y, -z'
'-y, -x, -z+1/2'
'-x+y, y, -z+1/2'
'x, x-y, -z+1/2'
'-x, -y, -z'
'y, -x+y, -z'
'x-y, x, -z'
'x, y, -z-1/2'
'-y, x-y, -z-1/2'
'-x+y, -x, -z-1/2'
'-y, -x, z'
'-x+y, y, z'
'x, x-y, z'
'y, x, z-1/2'
'x-y, -y, z-1/2'
'-x, -x+y, z-1/2'

loop_
_atom_site_label
_atom_site_type_symbol
_atom_site_fract_x
_atom_site_fract_y
_atom_site_fract_z
_atom_site_U_iso_or_equiv
_atom_site_adp_type
_atom_site_occupancy
_atom_site_symmetry_multiplicity
_atom_site_calc_flag
_atom_site_refinement_flags
Sn1 Sn 0.3333 0.6667 0.52900(3) 0.0154(2) Uani 1 6 d S
Sn2 Sn 0.0000 0.0000 0.18351(3) 0.0127(2) Uani 1 6 d S
Zn1 Zn 0.3333 0.6667 0.65497(5) 0.0166(3) Uani 1 6 d S
Li1 Li 0.3333 0.6667 0.2500 0.016(5) Uani 1 12 d S
Li2 Li 0.3333 0.6667 0.1079(8) 0.034(5) Uani 1 6 d S

loop_
_atom_site_aniso_label
_atom_site_aniso_U_11
_atom_site_aniso_U_22
_atom_site_aniso_U_33
_atom_site_aniso_U_23
_atom_site_aniso_U_13
_atom_site_aniso_U_12
Sn1 0.0159(3) 0.0159(3) 0.0145(3) 0.000 0.000 0.00794(14)
Sn2 0.0112(3) 0.0112(3) 0.0157(3) 0.000 0.000 0.00561(14)
Zn1 0.0138(4) 0.0138(4) 0.0221(5) 0.000 0.000 0.00691(18)
Li1 0.015(7) 0.015(7) 0.019(10) 0.000 0.000 0.008(4)
Li2 0.041(8) 0.041(8) 0.020(8) 0.000 0.000 0.021(4)

loop_
_atom_type_symbol
_atom_type_description
_atom_type_scat_dispersion_real
_atom_type_scat_dispersion_imag
_atom_type_scat_source
Li Li -0.0003 0.0001 'International Tables Vol C Tables 4.2.6.8 and 6.1.1.4'
Zn Zn 0.2839 1.4301 'International Tables Vol C Tables 4.2.6.8 and 6.1.1.4'
Sn Sn -0.6537 1.4246 'International Tables Vol C Tables 4.2.6.8 and 6.1.1.4'

loop_
_geom_angle_atom_site_label_1
_geom_angle_atom_site_label_2
_geom_angle_atom_site_label_3
_geom_angle
_geom_angle_site_symmetry_1
_geom_angle_site_symmetry_3
Zn1 Sn1 Sn1 116.14(2) . 13_666
Zn1 Sn1 Sn1 116.14(2) . 13_566
Sn1 Sn1 Sn1 102.06(3) 13_666 13_566
Zn1 Sn1 Sn1 116.14(2) . 13_676
Sn1 Sn1 Sn1 102.06(3) 13_666 13_676
Sn1 Sn1 Sn1 102.06(3) 13_566 13_676
Zn1 Sn1 Li2 180.000(2) . 16_556
Sn1 Sn1 Li2 63.86(2) 13_666 16_556
Sn1 Sn1 Li2 63.86(2) 13_566 16_556
Sn1 Sn1 Li2 63.86(2) 13_676 16_556
Zn1 Sn1 Li2 56.3(3) . 4_665
Sn1 Sn1 Li2 59.9(3) 13_666 4_665
Sn1 Sn1 Li2 128.17(4) 13_566 4_665
Sn1 Sn1 Li2 128.17(4) 13_676 4_665
Li2 Sn1 Li2 123.7(3) 16_556 4_665
Zn1 Sn1 Li2 56.3(3) . 4_675
Sn1 Sn1 Li2 128.17(4) 13_666 4_675
Sn1 Sn1 Li2 128.17(4) 13_566 4_675
Sn1 Sn1 Li2 59.9(3) 13_676 4_675
Li2 Sn1 Li2 123.7(3) 16_556 4_675
Li2 Sn1 Li2 92.1(4) 4_665 4_675
Zn1 Sn1 Li2 56.3(3) . 4_565
Sn1 Sn1 Li2 128.17(4) 13_666 4_565
Sn1 Sn1 Li2 59.9(3) 13_566 4_565
Sn1 Sn1 Li2 128.17(4) 13_676 4_565
Li2 Sn1 Li2 123.7(3) 16_556 4_565
Li2 Sn1 Li2 92.1(4) 4_665 4_565
Li2 Sn1 Li2 92.1(4) 4_675 4_565
Zn1 Sn2 Zn1 114.67(2) 4_554 4_664
Zn1 Sn2 Zn1 114.67(2) 4_554 4_564
Zn1 Sn2 Zn1 114.67(2) 4_664 4_564
Zn1 Sn2 Sn2 103.58(3) 4_554 16_556
Zn1 Sn2 Sn2 103.58(3) 4_664 16_556
Zn1 Sn2 Sn2 103.58(3) 4_564 16_556
Zn1 Sn2 Li1 72.030(15) 4_554 1_445
Zn1 Sn2 Li1 164.22(3) 4_664 1_445
Zn1 Sn2 Li1 72.031(15) 4_564 1_445
Sn2 Sn2 Li1 60.641(10) 16_556 1_445
Zn1 Sn2 Li1 72.031(15) 4_554 1_545
Zn1 Sn2 Li1 72.031(15) 4_664 1_545
Zn1 Sn2 Li1 164.22(3) 4_564 1_545
Sn2 Sn2 Li1 60.642(10) 16_556 1_545
Li1 Sn2 Li1 98.016(12) 1_445 1_545
Zn1 Sn2 Li1 164.22(3) 4_554 .
Zn1 Sn2 Li1 72.031(15) 4_664 .
Zn1 Sn2 Li1 72.031(15) 4_564 .
Sn2 Sn2 Li1 60.640(10) 16_556 .
Li1 Sn2 Li1 98.016(13) 1_445 .
Li1 Sn2 Li1 98.015(13) 1_545 .
Zn1 Sn2 Li2 57.59(2) 4_554 1_445
Zn1 Sn2 Li2 133.8(3) 4_664 1_445
Zn1 Sn2 Li2 57.59(2) 4_564 1_445
Sn2 Sn2 Li2 122.6(3) 16_556 1_445
Li1 Sn2 Li2 62.0(3) 1_445 1_445
Li1 Sn2 Li2 129.14(6) 1_545 1_445
Li1 Sn2 Li2 129.14(6) . 1_445
Zn1 Sn2 Li2 133.8(3) 4_554 .
Zn1 Sn2 Li2 57.59(2) 4_664 .
Zn1 Sn2 Li2 57.59(2) 4_564 .
Sn2 Sn2 Li2 122.6(3) 16_556 .
Li1 Sn2 Li2 129.14(6) 1_445 .
Li1 Sn2 Li2 129.14(6) 1_545 .
Li1 Sn2 Li2 62.0(3) . .
Li2 Sn2 Li2 93.7(4) 1_445 .
Zn1 Sn2 Li2 57.59(2) 4_554 1_545
Zn1 Sn2 Li2 57.59(2) 4_664 1_545
Zn1 Sn2 Li2 133.8(3) 4_564 1_545
Sn2 Sn2 Li2 122.6(3) 16_556 1_545
Li1 Sn2 Li2 129.14(6) 1_445 1_545
Li1 Sn2 Li2 62.0(3) 1_545 1_545
Li1 Sn2 Li2 129.14(6) . 1_545
Li2 Sn2 Li2 93.7(4) 1_445 1_545
Li2 Sn2 Li2 93.7(4) . 1_545
Sn2 Zn1 Sn2 114.67(2) 4_565 4_665
Sn2 Zn1 Sn2 114.67(2) 4_565 4
Sn2 Zn1 Sn2 114.67(2) 4_665 4
Sn2 Zn1 Sn1 103.58(3) 4_565 .
Sn2 Zn1 Sn1 103.58(3) 4_665 .
Sn2 Zn1 Sn1 103.58(3) 4 .
Sn2 Zn1 Li2 171.9(3) 4_565 4_665
Sn2 Zn1 Li2 68.60(14) 4_665 4_665
Sn2 Zn1 Li2 68.60(14) 4 4_665
Sn1 Zn1 Li2 68.3(3) . 4_665
Sn2 Zn1 Li2 68.60(14) 4_565 4_565
Sn2 Zn1 Li2 171.9(3) 4_665 4_565
Sn2 Zn1 Li2 68.60(14) 4 4_565
Sn1 Zn1 Li2 68.3(3) . 4_565
Li2 Zn1 Li2 107.2(4) 4_665 4_565
Sn2 Zn1 Li2 68.60(14) 4_565 4_675
Sn2 Zn1 Li2 68.60(14) 4_665 4_675
Sn2 Zn1 Li2 171.9(3) 4 4_675
Sn1 Zn1 Li2 68.3(3) . 4_675
Li2 Zn1 Li2 107.2(4) 4_665 4_675
Li2 Zn1 Li2 107.2(4) 4_565 4_675
Sn2 Zn1 Li1 127.62(4) 4_565 13_666
Sn2 Zn1 Li1 58.274(14) 4_665 13_666
Sn2 Zn1 Li1 58.274(14) 4 13_666
Sn1 Zn1 Li1 128.800(15) . 13_666
Li2 Zn1 Li1 60.5(3) 4_665 13_666
Li2 Zn1 Li1 126.42(18) 4_565 13_666
Li2 Zn1 Li1 126.42(18) 4_675 13_666
Sn2 Zn1 Li1 58.273(14) 4_565 13_676
Sn2 Zn1 Li1 58.274(14) 4_665 13_676
Sn2 Zn1 Li1 127.62(4) 4 13_676
Sn1 Zn1 Li1 128.800(15) . 13_676
Li2 Zn1 Li1 126.42(18) 4_665 13_676
Li2 Zn1 Li1 126.42(18) 4_565 13_676
Li2 Zn1 Li1 60.5(3) 4_675 13_676
Li1 Zn1 Li1 84.90(2) 13_666 13_676
Sn2 Zn1 Li1 58.273(14) 4_565 13_566
Sn2 Zn1 Li1 127.62(4) 4_665 13_566
Sn2 Zn1 Li1 58.274(14) 4 13_566
Sn1 Zn1 Li1 128.800(15) . 13_566
Li2 Zn1 Li1 126.42(18) 4_665 13_566
Li2 Zn1 Li1 60.5(3) 4_565 13_566
Li2 Zn1 Li1 126.42(18) 4_675 13_566
Li1 Zn1 Li1 84.90(2) 13_666 13_566
Li1 Zn1 Li1 84.90(2) 13_676 13_566
Sn2 Li1 Sn2 98.016(13) 16_566 16_666
Sn2 Li1 Sn2 98.016(13) 16_566 16_556
Sn2 Li1 Sn2 98.016(13) 16_666 16_556
Sn2 Li1 Sn2 128.330(5) 16_566 .
Sn2 Li1 Sn2 128.330(5) 16_666 .
Sn2 Li1 Sn2 58.718(19) 16_556 .
Sn2 Li1 Sn2 58.72(2) 16_566 1_565
Sn2 Li1 Sn2 128.330(5) 16_666 1_565
Sn2 Li1 Sn2 128.330(5) 16_556 1_565
Sn2 Li1 Sn2 98.014(13) . 1_565
Sn2 Li1 Sn2 128.330(5) 16_566 1_665
Sn2 Li1 Sn2 58.72(2) 16_666 1_665
Sn2 Li1 Sn2 128.330(5) 16_556 1_665
Sn2 Li1 Sn2 98.014(13) . 1_665
Sn2 Li1 Sn2 98.013(13) 1_565 1_665
Sn2 Li1 Li2 119.359(10) 16_566 .
Sn2 Li1 Li2 119.359(10) 16_666 .
Sn2 Li1 Li2 119.359(10) 16_556 .
Sn2 Li1 Li2 60.640(10) . .
Sn2 Li1 Li2 60.639(10) 1_565 .
Sn2 Li1 Li2 60.639(10) 1_665 .
Sn2 Li1 Li2 60.642(10) 16_566 16_556
Sn2 Li1 Li2 60.641(10) 16_666 16_556
Sn2 Li1 Li2 60.641(10) 16_556 16_556
Sn2 Li1 Li2 119.359(10) . 16_556
Sn2 Li1 Li2 119.361(10) 1_565 16_556
Sn2 Li1 Li2 119.360(10) 1_665 16_556
Li2 Li1 Li2 180.000(1) . 16_556
Sn2 Li1 Zn1 170.557(18) 16_566 4_664
Sn2 Li1 Zn1 88.143(13) 16_666 4_664
Sn2 Li1 Zn1 88.143(12) 16_556 4_664
Sn2 Li1 Zn1 49.696(5) . 4_664
Sn2 Li1 Zn1 111.838(18) 1_565 4_664
Sn2 Li1 Zn1 49.696(5) 1_665 4_664
Li2 Li1 Zn1 51.199(15) . 4_664
Li2 Li1 Zn1 128.801(15) 16_556 4_664
Sn2 Li1 Zn1 88.143(12) 16_566 4_564
Sn2 Li1 Zn1 170.558(18) 16_666 4_564
Sn2 Li1 Zn1 88.143(12) 16_556 4_564
Sn2 Li1 Zn1 49.697(5) . 4_564
Sn2 Li1 Zn1 49.696(5) 1_565 4_564
Sn2 Li1 Zn1 111.839(18) 1_665 4_564
Li2 Li1 Zn1 51.199(15) . 4_564
Li2 Li1 Zn1 128.801(15) 16_556 4_564
Zn1 Li1 Zn1 84.90(2) 4_664 4_564
Sn2 Li1 Zn1 88.143(12) 16_566 4_674
Sn2 Li1 Zn1 88.143(12) 16_666 4_674
Sn2 Li1 Zn1 170.558(18) 16_556 4_674
Sn2 Li1 Zn1 111.840(18) . 4_674
Sn2 Li1 Zn1 49.696(5) 1_565 4_674
Sn2 Li1 Zn1 49.696(5) 1_665 4_674
Li2 Li1 Zn1 51.199(15) . 4_674
Li2 Li1 Zn1 128.801(15) 16_556 4_674
Zn1 Li1 Zn1 84.90(2) 4_664 4_674
Zn1 Li1 Zn1 84.90(2) 4_564 4_674
Sn2 Li1 Zn1 111.840(18) 16_566 13_666
Sn2 Li1 Zn1 49.697(5) 16_666 13_666
Sn2 Li1 Zn1 49.697(5) 16_556 13_666
Sn2 Li1 Zn1 88.144(12) . 13_666
Sn2 Li1 Zn1 170.559(18) 1_565 13_666
Sn2 Li1 Zn1 88.145(13) 1_665 13_666
Li2 Li1 Zn1 128.802(15) . 13_666
Li2 Li1 Zn1 51.198(15) 16_556 13_666
Zn1 Li1 Zn1 77.60(3) 4_664 13_666
Zn1 Li1 Zn1 134.133(11) 4_564 13_666
Zn1 Li1 Zn1 134.133(11) 4_674 13_666
Sn2 Li1 Zn1 49.696(5) 16_566 13_676
Sn2 Li1 Zn1 49.697(5) 16_666 13_676
Sn2 Li1 Zn1 111.840(18) 16_556 13_676
Sn2 Li1 Zn1 170.558(18) . 13_676
Sn2 Li1 Zn1 88.145(12) 1_565 13_676
Sn2 Li1 Zn1 88.145(13) 1_665 13_676
Li2 Li1 Zn1 128.801(15) . 13_676
Li2 Li1 Zn1 51.199(15) 16_556 13_676
Zn1 Li1 Zn1 134.133(11) 4_664 13_676
Zn1 Li1 Zn1 134.132(11) 4_564 13_676
Zn1 Li1 Zn1 77.60(3) 4_674 13_676
Zn1 Li1 Zn1 84.89(2) 13_666 13_676
Sn2 Li1 Zn1 49.696(5) 16_566 13_566
Sn2 Li1 Zn1 111.840(18) 16_666 13_566
Sn2 Li1 Zn1 49.697(5) 16_556 13_566
Sn2 Li1 Zn1 88.144(12) . 13_566
Sn2 Li1 Zn1 88.145(13) 1_565 13_566
Sn2 Li1 Zn1 170.559(18) 1_665 13_566
Li2 Li1 Zn1 128.801(15) . 13_566
Li2 Li1 Zn1 51.199(15) 16_556 13_566
Zn1 Li1 Zn1 134.133(11) 4_664 13_566
Zn1 Li1 Zn1 77.60(3) 4_564 13_566
Zn1 Li1 Zn1 134.132(10) 4_674 13_566
Zn1 Li1 Zn1 84.89(2) 13_666 13_566
Zn1 Li1 Zn1 84.89(2) 13_676 13_566
Zn1 Li2 Zn1 107.2(4) 4_664 4_674
Zn1 Li2 Zn1 107.2(4) 4_664 4_564
Zn1 Li2 Zn1 107.2(4) 4_674 4_564
Zn1 Li2 Sn1 111.7(3) 4_664 16_556
Zn1 Li2 Sn1 111.7(3) 4_674 16_556
Zn1 Li2 Sn1 111.7(3) 4_564 16_556
Zn1 Li2 Sn2 53.80(16) 4_664 1_665
Zn1 Li2 Sn2 53.80(16) 4_674 1_665
Zn1 Li2 Sn2 125.7(6) 4_564 1_665
Sn1 Li2 Sn2 122.6(3) 16_556 1_665
Zn1 Li2 Sn2 125.7(6) 4_664 1_565
Zn1 Li2 Sn2 53.80(16) 4_674 1_565
Zn1 Li2 Sn2 53.80(16) 4_564 1_565
Sn1 Li2 Sn2 122.6(3) 16_556 1_565
Sn2 Li2 Sn2 93.7(4) 1_665 1_565
Zn1 Li2 Sn2 53.80(16) 4_664 .
Zn1 Li2 Sn2 125.7(6) 4_674 .
Zn1 Li2 Sn2 53.80(16) 4_564 .
Sn1 Li2 Sn2 122.6(3) 16_556 .
Sn2 Li2 Sn2 93.7(4) 1_665 .
Sn2 Li2 Sn2 93.7(4) 1_565 .
Zn1 Li2 Li1 68.3(3) 4_664 .
Zn1 Li2 Li1 68.3(3) 4_674 .
Zn1 Li2 Li1 68.3(3) 4_564 .
Sn1 Li2 Li1 180.0 16_556 .
Sn2 Li2 Li1 57.4(3) 1_665 .
Sn2 Li2 Li1 57.4(3) 1_565 .
Sn2 Li2 Li1 57.4(3) . .
Zn1 Li2 Sn1 55.43(7) 4_664 4_664
Zn1 Li2 Sn1 126.28(13) 4_674 4_664
Zn1 Li2 Sn1 126.28(13) 4_564 4_664
Sn1 Li2 Sn1 56.3(3) 16_556 4_664
Sn2 Li2 Sn1 87.068(12) 1_665 4_664
Sn2 Li2 Sn1 178.9(5) 1_565 4_664
Sn2 Li2 Sn1 87.068(12) . 4_664
Li1 Li2 Sn1 123.7(3) . 4_664
Zn1 Li2 Sn1 126.28(13) 4_664 4_564
Zn1 Li2 Sn1 126.27(13) 4_674 4_564
Zn1 Li2 Sn1 55.43(7) 4_564 4_564
Sn1 Li2 Sn1 56.3(3) 16_556 4_564
Sn2 Li2 Sn1 178.9(5) 1_665 4_564
Sn2 Li2 Sn1 87.067(12) 1_565 4_564
Sn2 Li2 Sn1 87.068(12) . 4_564
Li1 Li2 Sn1 123.7(3) . 4_564
Sn1 Li2 Sn1 92.1(4) 4_664 4_564
Zn1 Li2 Sn1 126.28(13) 4_664 4_674
Zn1 Li2 Sn1 55.43(7) 4_674 4_674
Zn1 Li2 Sn1 126.27(13) 4_564 4_674
Sn1 Li2 Sn1 56.3(3) 16_556 4_674
Sn2 Li2 Sn1 87.068(12) 1_665 4_674
Sn2 Li2 Sn1 87.067(12) 1_565 4_674
Sn2 Li2 Sn1 178.9(5) . 4_674
Li1 Li2 Sn1 123.7(3) . 4_674
Sn1 Li2 Sn1 92.1(4) 4_664 4_674
Sn1 Li2 Sn1 92.1(4) 4_564 4_674

loop_
_geom_bond_atom_site_label_1
_geom_bond_atom_site_label_2
_geom_bond_distance
_geom_bond_site_symmetry_2
Sn1 Zn1 2.7862(13) .
Sn1 Sn1 2.9122(5) 13_666
Sn1 Sn1 2.9122(5) 13_566
Sn1 Sn1 2.9122(5) 13_676
Sn1 Li2 3.029(17) 16_556
Sn1 Li2 3.144(10) 4_665
Sn1 Li2 3.144(10) 4_675
Sn1 Li2 3.144(10) 4_565
Sn2 Zn1 2.6895(3) 4_554
Sn2 Zn1 2.6895(3) 4_664
Sn2 Zn1 2.6895(3) 4_564
Sn2 Sn2 2.9413(12) 16_556
Sn2 Li1 2.9996(3) 1_445
Sn2 Li1 2.9996(3) 1_545
Sn2 Li1 2.9996(3) .
Sn2 Li2 3.103(9) 1_445
Sn2 Li2 3.103(9) .
Sn2 Li2 3.103(9) 1_545
Zn1 Sn2 2.6895(3) 4_565
Zn1 Sn2 2.6895(3) 4_665
Zn1 Sn2 2.6895(3) 4
Zn1 Li2 2.814(6) 4_665
Zn1 Li2 2.814(6) 4_565
Zn1 Li2 2.814(6) 4_675
Zn1 Li1 3.3546(7) 13_666
Zn1 Li1 3.3546(7) 13_676
Zn1 Li1 3.3546(7) 13_566
Li1 Sn2 2.9996(3) 16_566
Li1 Sn2 2.9996(3) 16_666
Li1 Sn2 2.9996(3) 16_556
Li1 Sn2 2.9997(3) 1_565
Li1 Sn2 2.9997(3) 1_665
Li1 Li2 3.142(17) .
Li1 Li2 3.142(17) 16_556
Li1 Zn1 3.3546(7) 4_664
Li1 Zn1 3.3546(7) 4_564
Li1 Zn1 3.3546(7) 4_674
Li1 Zn1 3.3546(7) 13_666
Li1 Zn1 3.3547(7) 13_676
Li1 Zn1 3.3547(7) 13_566
Li2 Zn1 2.814(6) 4_664
Li2 Zn1 2.814(6) 4_674
Li2 Zn1 2.814(6) 4_564
Li2 Sn1 3.029(17) 16_556
Li2 Sn2 3.103(9) 1_665
Li2 Sn2 3.103(9) 1_565
Li2 Sn1 3.144(10) 4_664
Li2 Sn1 3.144(10) 4_564
Li2 Sn1 3.144(10) 4_674
